data_4133938
loop_
_publ_author_name
'Wang, Fei'
'Sen, Sajal'
'Chen, Chuang'
'B\"ahring, Steffen'
'Lei, Chuanhu'
'Duan, Zhiming'
'Zhang, Zhan'
'Sessler, Jonathan L.'
'Jana, Atanu'

_publ_section_title
;
 Self-Assembled Cagelike Receptor That Binds Biologically Relevant
 Dicarboxylic Acids via Proton-Coupled Anion Recognition.
;
_journal_issue 4
_journal_name_full 'Journal of the American Chemical Society'
_journal_page_first 1987
_journal_page_last 1994
_journal_paper_doi 10.1021/jacs.9b11566
_journal_volume 142
_journal_year 2020
_chemical_formula_sum 'C56 H77 N6 O9'
_chemical_formula_weight 978.23
_space_group_crystal_system triclinic
_space_group_IT_number 2
_space_group_name_Hall '-P 1'
_space_group_name_H-M_alt 'P -1'
_atom_sites_solution_hydrogens mixed
_audit_creation_method SHELXL-2018/3
_cell_angle_alpha 68.685(2)
_cell_angle_beta 71.465(2)
_cell_angle_gamma 71.534(2)
_cell_formula_units_Z 2
_cell_length_a 11.7856(2)
_cell_length_b 15.0499(4)
_cell_length_c 17.5779(4)
_cell_measurement_reflns_used 20085
_cell_measurement_temperature 173(2)
_cell_measurement_theta_max 74.0880
_cell_measurement_theta_min 4.0570
_cell_volume 2681.50(11)
_computing_cell_refinement 'CrysAlisPro 1.171.39.32a (Rigaku OD, 2017)'
_computing_data_collection 'CrysAlisPro 1.171.39.32a (Rigaku OD, 2017)'
_computing_data_reduction 'CrysAlisPro 1.171.39.32a (Rigaku OD, 2017)'
_computing_molecular_graphics 'Bruker SHELXTL'
_computing_publication_material 'Bruker SHELXTL'
_computing_structure_refinement 'SHELXL-2018/3 (Sheldrick, 2018)'
_computing_structure_solution 'SHELXT 2014/5 (Sheldrick, 2014)'
_diffrn_ambient_temperature 173(2)
_diffrn_measured_fraction_theta_full 0.996
_diffrn_measured_fraction_theta_max 0.996
_diffrn_measurement_device_type 'XtaLAB AFC12 (RINC): Kappa dual home/near'
_diffrn_measurement_method '\f and \w scans'
_diffrn_radiation_type CuK\a
_diffrn_radiation_wavelength 1.54184
_diffrn_reflns_av_R_equivalents 0.0665
_diffrn_reflns_av_unetI/netI 0.0405
_diffrn_reflns_Laue_measured_fraction_full 0.996
_diffrn_reflns_Laue_measured_fraction_max 0.996
_diffrn_reflns_limit_h_max 14
_diffrn_reflns_limit_h_min -14
_diffrn_reflns_limit_k_max 17
_diffrn_reflns_limit_k_min -17
_diffrn_reflns_limit_l_max 20
_diffrn_reflns_limit_l_min -20
_diffrn_reflns_number 63220
_diffrn_reflns_point_group_measured_fraction_full 0.996
_diffrn_reflns_point_group_measured_fraction_max 0.996
_diffrn_reflns_theta_full 67.064
_diffrn_reflns_theta_max 67.064
_diffrn_reflns_theta_min 3.595
_diffrn_source 'fine-focus sealed X-ray tube'
_exptl_absorpt_coefficient_mu 0.661
_exptl_absorpt_correction_T_max 1.00000
_exptl_absorpt_correction_T_min 0.72442
_exptl_absorpt_correction_type multi-scan
_exptl_absorpt_process_details
;
CrysAlisPro 1.171.39.32a (Rigaku Oxford Diffraction, 2017)
Empirical absorption correction using spherical harmonics,
 implemented in SCALE3 ABSPACK scaling algorithm.
;
_exptl_crystal_colour red
_exptl_crystal_density_diffrn 1.212
_exptl_crystal_density_method 'not measured'
_exptl_crystal_description rod
_exptl_crystal_F_000 1054
_exptl_crystal_size_max 0.200
_exptl_crystal_size_mid 0.080
_exptl_crystal_size_min 0.080
_refine_diff_density_max 1.362
_refine_diff_density_min -0.733
_refine_diff_density_rms 0.072
_refine_ls_extinction_method none
_refine_ls_goodness_of_fit_ref 1.037
_refine_ls_hydrogen_treatment mixed
_refine_ls_matrix_type full
_refine_ls_number_parameters 654
_refine_ls_number_reflns 9511
_refine_ls_number_restraints 40
_refine_ls_restrained_S_all 1.063
_refine_ls_R_factor_all 0.0844
_refine_ls_R_factor_gt 0.0725
_refine_ls_shift/su_max 0.000
_refine_ls_shift/su_mean 0.000
_refine_ls_structure_factor_coef Fsqd
_refine_ls_weighting_details 'w=1/[\s^2^(Fo^2^)+(0.1000P)^2^+4.0000P] where P=(Fo^2^+2Fc^2^)/3'
_refine_ls_weighting_scheme calc
_refine_ls_wR_factor_gt 0.1925
_refine_ls_wR_factor_ref 0.2013
_reflns_Friedel_coverage 0.000
_reflns_number_gt 7938
_reflns_number_total 9511
_reflns_threshold_expression 'I > 2\s(I)'
_cod_data_source_file ja9b11566_si_006.cif
_cod_data_source_block Host_with_Malonic_acid
_cod_depositor_comments 'Adding full bibliography for 4133937--4133942.cif.'
_cod_original_cell_volume 2681.50(12)
_cod_database_code 4133938
_shelx_shelxl_version_number 2018/3
_shelx_space_group_comment
;
The symmetry employed for this shelxl refinement is uniquely defined
by the following loop, which should always be used as a source of
symmetry information in preference to the above space-group names.
They are only intended as comments.
;
_shelx_estimated_absorpt_t_min 0.879
_shelx_estimated_absorpt_t_max 0.949
_exptl_absorpt_special_details
;
Empirical correction (ABSPACK) includes:
- Absorption correction using spherical harmonics
- Frame scaling
;

loop_
_space_group_symop_operation_xyz
'x, y, z'
'-x, -y, -z'

loop_
_atom_site_label
_atom_site_type_symbol
_atom_site_fract_x
_atom_site_fract_y
_atom_site_fract_z
_atom_site_U_iso_or_equiv
_atom_site_adp_type
_atom_site_occupancy
_atom_site_site_symmetry_order
_atom_site_calc_flag
_atom_site_refinement_flags_posn
_atom_site_refinement_flags_adp
O1 O 0.45913(16) 0.78131(15) 0.43290(12) 0.0266(4) Uani 1 1 d . .
O2 O 0.28372(18) 0.82021(17) 0.52396(13) 0.0337(5) Uani 1 1 d . .
O3 O 0.09334(18) 0.87959(17) 0.46711(14) 0.0369(5) Uani 1 1 d . .
H3A H 0.134767 0.859213 0.503627 0.044 Uiso 1 1 calc R U
O4 O 0.1055(2) 0.8530(2) 0.34931(15) 0.0470(6) Uani 1 1 d . .
O5 O 0.64142(19) 0.50025(16) 0.17100(16) 0.0399(6) Uani 1 1 d . .
O6 O 0.4451(2) 0.55091(17) 0.15868(18) 0.0468(7) Uani 1 1 d . .
O7 O 0.14159(19) 0.42953(15) 0.77579(15) 0.0367(5) Uani 1 1 d . .
O8 O -0.0104(2) 0.49134(15) 0.70672(17) 0.0419(6) Uani 1 1 d . .
C61 C 0.6850(16) 0.5364(11) 0.4551(7) 0.304(9) Uani 1 1 d D U
H61A H 0.756761 0.500810 0.421281 0.365 Uiso 1 1 calc R U
H61B H 0.627487 0.578554 0.418651 0.365 Uiso 1 1 calc R U
N1 N 0.6284(2) 0.67939(17) 0.18943(15) 0.0247(5) Uani 1 1 d . .
H1 H 0.702556 0.641081 0.187712 0.030 Uiso 1 1 calc R U
N2 N 0.64075(19) 0.83050(16) 0.29608(14) 0.0206(5) Uani 1 1 d . .
H2 H 0.569255 0.827867 0.331954 0.025 Uiso 1 1 calc R U
N3 N 0.62485(19) 0.86642(16) 0.44503(13) 0.0197(5) Uani 1 1 d . .
H3B H 0.573121 0.838633 0.440171 0.024 Uiso 1 1 calc R U
N4 N 0.50538(19) 0.86091(16) 0.57639(13) 0.0203(5) Uani 1 1 d . .
N5 N 0.31192(19) 0.80022(16) 0.68333(14) 0.0204(5) Uani 1 1 d . .
H5 H 0.323(3) 0.804(2) 0.629(2) 0.025 Uiso 1 1 d . U
N6 N 0.1588(2) 0.62099(16) 0.75014(14) 0.0232(5) Uani 1 1 d . .
H6 H 0.217739 0.576859 0.772882 0.028 Uiso 1 1 calc R U
C1 C 0.5296(2) 0.6584(2) 0.17883(18) 0.0256(6) Uani 1 1 d . .
C2 C 0.4295(2) 0.7375(2) 0.18441(17) 0.0233(6) Uani 1 1 d . .
C3 C 0.4698(2) 0.8073(2) 0.19917(16) 0.0203(5) Uani 1 1 d . .
C4 C 0.5932(2) 0.76808(19) 0.20285(16) 0.0201(5) Uani 1 1 d . .
C5 C 0.6755(2) 0.80622(19) 0.22362(16) 0.0201(5) Uani 1 1 d . .
C6 C 0.7940(2) 0.82116(19) 0.18272(16) 0.0201(5) Uani 1 1 d . .
C7 C 0.8318(2) 0.85396(19) 0.23462(16) 0.0186(5) Uani 1 1 d . .
C8 C 0.7336(2) 0.85990(19) 0.30539(16) 0.0194(5) Uani 1 1 d . .
C9 C 0.7212(2) 0.88560(18) 0.37934(16) 0.0187(5) Uani 1 1 d . .
C10 C 0.8036(2) 0.9299(2) 0.38865(17) 0.0217(5) Uani 1 1 d . .
H10 H 0.872772 0.943819 0.344248 0.026 Uiso 1 1 calc R U
C11 C 0.7847(2) 0.95307(19) 0.46106(17) 0.0218(5) Uani 1 1 d . .
H11 H 0.841065 0.982651 0.466180 0.026 Uiso 1 1 calc R U
C12 C 0.6827(2) 0.93351(19) 0.52797(16) 0.0198(5) Uani 1 1 d . .
C13 C 0.6518(2) 0.9539(2) 0.60566(17) 0.0217(5) Uani 1 1 d . .
H13 H 0.700734 0.985898 0.615951 0.026 Uiso 1 1 calc R U
C14 C 0.5510(2) 0.9274(2) 0.66605(17) 0.0216(5) Uani 1 1 d . .
H14 H 0.529461 0.941729 0.717894 0.026 Uiso 1 1 calc R U
C15 C 0.4790(2) 0.87838(19) 0.65059(16) 0.0199(5) Uani 1 1 d . .
C16 C 0.6032(2) 0.88771(19) 0.51859(16) 0.0190(5) Uani 1 1 d . .
C17 C 0.3749(2) 0.84168(19) 0.71051(16) 0.0203(5) Uani 1 1 d . .
C18 C 0.3223(2) 0.8318(2) 0.79583(17) 0.0217(5) Uani 1 1 d . .
C19 C 0.2260(2) 0.7828(2) 0.81923(17) 0.0214(5) Uani 1 1 d . .
C20 C 0.2222(2) 0.76489(19) 0.74776(16) 0.0203(5) Uani 1 1 d . .
C21 C 0.1398(2) 0.71940(19) 0.73370(16) 0.0204(5) Uani 1 1 d . .
C22 C 0.0379(2) 0.7641(2) 0.69863(16) 0.0217(5) Uani 1 1 d . .
C23 C -0.0053(2) 0.6896(2) 0.69309(17) 0.0239(6) Uani 1 1 d . .
C24 C 0.0718(2) 0.6009(2) 0.72578(18) 0.0253(6) Uani 1 1 d . .
C25 C 0.3452(2) 0.7916(2) 0.46085(17) 0.0224(6) Uani 1 1 d . .
C26 C 0.2740(2) 0.7670(2) 0.41537(19) 0.0274(6) Uani 1 1 d . .
H26A H 0.324767 0.766820 0.358410 0.033 Uiso 1 1 calc R U
H26B H 0.261126 0.699930 0.445634 0.033 Uiso 1 1 calc R U
C27 C 0.1506(2) 0.8363(2) 0.40747(18) 0.0282(6) Uani 1 1 d . .
C28 C 0.3015(2) 0.7490(2) 0.17655(18) 0.0255(6) Uani 1 1 d . .
H28A H 0.242323 0.791616 0.210323 0.031 Uiso 1 1 calc R U
H28B H 0.280666 0.684099 0.199670 0.031 Uiso 1 1 calc R U
C29 C 0.2885(3) 0.7929(3) 0.0864(2) 0.0401(8) Uani 1 1 d . .
H29A H 0.305558 0.858427 0.063982 0.060 Uiso 1 1 calc R U
H29B H 0.204626 0.797619 0.084374 0.060 Uiso 1 1 calc R U
H29C H 0.346979 0.751060 0.052669 0.060 Uiso 1 1 calc R U
C30 C 0.3973(2) 0.9073(2) 0.20454(18) 0.0263(6) Uani 1 1 d . .
H30A H 0.417158 0.921737 0.248857 0.032 Uiso 1 1 calc R U
H30B H 0.308608 0.907904 0.221055 0.032 Uiso 1 1 calc R U
C31 C 0.4228(3) 0.9871(2) 0.1225(2) 0.0435(8) Uani 1 1 d . .
H31A H 0.508935 0.990779 0.108279 0.065 Uiso 1 1 calc R U
H31B H 0.369240 1.050094 0.128434 0.065 Uiso 1 1 calc R U
H31C H 0.406730 0.971773 0.077763 0.065 Uiso 1 1 calc R U
C32 C 0.8633(2) 0.8074(2) 0.09837(17) 0.0243(6) Uani 1 1 d . .
H32A H 0.862269 0.742041 0.097917 0.029 Uiso 1 1 calc R U
H32B H 0.950037 0.809227 0.088977 0.029 Uiso 1 1 calc R U
C33 C 0.8094(3) 0.8853(3) 0.02731(19) 0.0376(7) Uani 1 1 d . .
H33A H 0.725388 0.880740 0.034159 0.056 Uiso 1 1 calc R U
H33B H 0.859863 0.875093 -0.026449 0.056 Uiso 1 1 calc R U
H33C H 0.808145 0.950225 0.028379 0.056 Uiso 1 1 calc R U
C34 C 0.9578(2) 0.8715(2) 0.21598(17) 0.0220(6) Uani 1 1 d . .
H34A H 1.017650 0.825148 0.186071 0.026 Uiso 1 1 calc R U
H34B H 0.980035 0.857038 0.269729 0.026 Uiso 1 1 calc R U
C35 C 0.9696(3) 0.9753(2) 0.1634(2) 0.0331(7) Uani 1 1 d . .
H35A H 0.947735 0.990559 0.110007 0.050 Uiso 1 1 calc R U
H35B H 1.054484 0.980417 0.152607 0.050 Uiso 1 1 calc R U
H35C H 0.914141 1.021659 0.193851 0.050 Uiso 1 1 calc R U
C36 C 0.3603(2) 0.8640(2) 0.85393(17) 0.0245(6) Uani 1 1 d . .
H36A H 0.293319 0.864893 0.904990 0.029 Uiso 1 1 calc R U
H36B H 0.372012 0.931711 0.825907 0.029 Uiso 1 1 calc R U
C37 C 0.4784(3) 0.7978(2) 0.87954(18) 0.0289(6) Uani 1 1 d . .
H37A H 0.468008 0.730452 0.906482 0.043 Uiso 1 1 calc R U
H37B H 0.496894 0.820609 0.918945 0.043 Uiso 1 1 calc R U
H37C H 0.546330 0.799887 0.829626 0.043 Uiso 1 1 calc R U
C38 C 0.1424(3) 0.7544(2) 0.90463(17) 0.0265(6) Uani 1 1 d . .
H38A H 0.068727 0.742007 0.898382 0.032 Uiso 1 1 calc R U
H38B H 0.114807 0.810082 0.928544 0.032 Uiso 1 1 calc R U
C39 C 0.2024(3) 0.6642(2) 0.96567(19) 0.0322(7) Uani 1 1 d . .
H39A H 0.229611 0.608583 0.942709 0.048 Uiso 1 1 calc R U
H39B H 0.142909 0.649062 1.019436 0.048 Uiso 1 1 calc R U
H39C H 0.273405 0.676873 0.974218 0.048 Uiso 1 1 calc R U
C40 C -0.0193(3) 0.8715(2) 0.67665(19) 0.0273(6) Uani 1 1 d . .
H40A H -0.048936 0.891298 0.624796 0.033 Uiso 1 1 calc R U
H40B H 0.043666 0.908142 0.665295 0.033 Uiso 1 1 calc R U
C41 C -0.1267(3) 0.8986(2) 0.7468(2) 0.0369(7) Uani 1 1 d . .
H41A H -0.191067 0.864913 0.756423 0.055 Uiso 1 1 calc R U
H41B H -0.160005 0.969572 0.730623 0.055 Uiso 1 1 calc R U
H41C H -0.097967 0.878666 0.798405 0.055 Uiso 1 1 calc R U
C42 C -0.1146(3) 0.7045(2) 0.6591(2) 0.0307(7) Uani 1 1 d . .
H42A H -0.161875 0.654498 0.696328 0.037 Uiso 1 1 calc R U
H42B H -0.168761 0.769582 0.660617 0.037 Uiso 1 1 calc R U
C43 C -0.0820(3) 0.6982(3) 0.5707(2) 0.0436(8) Uani 1 1 d . .
H43A H -0.039122 0.749716 0.532699 0.065 Uiso 1 1 calc R U
H43B H -0.157203 0.706751 0.553693 0.065 Uiso 1 1 calc R U
H43C H -0.028407 0.633957 0.568378 0.065 Uiso 1 1 calc R U
C44 C 0.4507(4) 0.4541(3) 0.1559(4) 0.0690(15) Uani 1 1 d . .
H44A H 0.518058 0.437278 0.109129 0.083 Uiso 1 1 calc R U
H44B H 0.465856 0.404112 0.209075 0.083 Uiso 1 1 calc R U
C45 C 0.3338(4) 0.4572(4) 0.1438(4) 0.0798(16) Uani 1 1 d . .
H45A H 0.267341 0.481219 0.186943 0.120 Uiso 1 1 calc R U
H45B H 0.330433 0.391255 0.148182 0.120 Uiso 1 1 calc R U
H45C H 0.324223 0.501254 0.088194 0.120 Uiso 1 1 calc R U
C46 C -0.0139(4) 0.3924(2) 0.7151(3) 0.0515(10) Uani 1 1 d . .
H46A H -0.056962 0.361592 0.772710 0.062 Uiso 1 1 calc R U
H46B H 0.070719 0.352045 0.703884 0.062 Uiso 1 1 calc R U
C47 C -0.0801(4) 0.3990(3) 0.6534(3) 0.0534(10) Uani 1 1 d . .
H47A H -0.163177 0.439956 0.664511 0.080 Uiso 1 1 calc R U
H47B H -0.085104 0.333274 0.658515 0.080 Uiso 1 1 calc R U
H47C H -0.035646 0.428236 0.596548 0.080 Uiso 1 1 calc R U
C48 C 0.5464(3) 0.5634(2) 0.1692(2) 0.0331(7) Uani 1 1 d . .
C49 C 0.0731(3) 0.5003(2) 0.7391(2) 0.0310(7) Uani 1 1 d . .
C51 C 0.7724(4) 0.6764(3) 0.9537(3) 0.0539(10) Uani 1 1 d . .
H51A H 0.709952 0.644082 0.997022 0.081 Uiso 1 1 calc R U
H51B H 0.741305 0.713051 0.902802 0.081 Uiso 1 1 calc R U
H51C H 0.791299 0.721573 0.973957 0.081 Uiso 1 1 calc R U
C52 C 0.8879(3) 0.6001(3) 0.9340(2) 0.0423(8) Uani 1 1 d . .
H52A H 0.868441 0.555950 0.912090 0.051 Uiso 1 1 calc R U
H52B H 0.949755 0.633278 0.889321 0.051 Uiso 1 1 calc R U
C53 C 0.9428(3) 0.5393(3) 1.0091(2) 0.0396(8) Uani 1 1 d . .
H53A H 0.880036 0.507538 1.054237 0.047 Uiso 1 1 calc R U
H53B H 0.963754 0.583426 1.030181 0.047 Uiso 1 1 calc R U
C58 C 0.7255(9) 0.5971(8) 0.4848(7) 0.176(4) Uani 1 1 d D U
H58A H 0.722629 0.663582 0.444751 0.211 Uiso 1 1 calc R U
H58B H 0.810318 0.567404 0.492890 0.211 Uiso 1 1 calc R U
C59 C 0.6354(12) 0.6005(8) 0.5672(7) 0.207(5) Uani 1 1 d D U
H59A H 0.678451 0.588789 0.611149 0.248 Uiso 1 1 calc R U
H59B H 0.575924 0.664740 0.561559 0.248 Uiso 1 1 calc R U
C60 C 0.5729(14) 0.5212(12) 0.5873(7) 0.283(8) Uani 1 1 d D U
H60A H 0.580855 0.476044 0.643601 0.339 Uiso 1 1 calc R U
H60B H 0.484347 0.549732 0.589151 0.339 Uiso 1 1 calc R U
O9 O 0.6236(11) 0.4657(7) 0.5260(8) 0.285(5) Uani 1 1 d D U

loop_
_atom_site_aniso_label
_atom_site_aniso_U_11
_atom_site_aniso_U_22
_atom_site_aniso_U_33
_atom_site_aniso_U_23
_atom_site_aniso_U_13
_atom_site_aniso_U_12
O1 0.0197(9) 0.0362(12) 0.0302(10) -0.0142(9) -0.0030(8) -0.0121(8)
O2 0.0227(10) 0.0582(15) 0.0294(11) -0.0222(10) -0.0034(8) -0.0128(9)
O3 0.0233(10) 0.0536(15) 0.0409(12) -0.0272(11) -0.0086(9) -0.0013(9)
O4 0.0268(11) 0.0811(19) 0.0419(13) -0.0270(13) -0.0148(10) -0.0063(11)
O5 0.0308(11) 0.0282(12) 0.0739(16) -0.0270(11) -0.0269(11) 0.0050(9)
O6 0.0317(12) 0.0308(13) 0.099(2) -0.0349(13) -0.0327(12) 0.0017(9)
O7 0.0315(11) 0.0201(11) 0.0646(15) -0.0096(10) -0.0273(11) -0.0009(9)
O8 0.0426(13) 0.0171(11) 0.0800(17) -0.0103(11) -0.0403(12) -0.0035(9)
C61 0.317(13) 0.285(12) 0.299(13) -0.084(9) -0.053(9) -0.073(9)
N1 0.0169(11) 0.0239(12) 0.0398(13) -0.0163(10) -0.0115(10) -0.0004(9)
N2 0.0157(10) 0.0247(12) 0.0252(11) -0.0111(9) -0.0043(9) -0.0056(9)
N3 0.0163(10) 0.0240(12) 0.0246(11) -0.0107(9) -0.0051(9) -0.0075(9)
N4 0.0178(10) 0.0241(12) 0.0220(11) -0.0087(9) -0.0049(9) -0.0061(9)
N5 0.0193(11) 0.0239(12) 0.0226(11) -0.0096(9) -0.0050(9) -0.0074(9)
N6 0.0190(11) 0.0194(12) 0.0344(13) -0.0096(10) -0.0094(9) -0.0030(9)
C1 0.0196(13) 0.0260(15) 0.0389(16) -0.0153(12) -0.0117(11) -0.0037(11)
C2 0.0184(13) 0.0278(15) 0.0261(14) -0.0098(11) -0.0063(10) -0.0052(11)
C3 0.0173(12) 0.0230(14) 0.0237(13) -0.0106(11) -0.0053(10) -0.0037(10)
C4 0.0177(12) 0.0215(14) 0.0240(13) -0.0101(11) -0.0055(10) -0.0036(10)
C5 0.0182(12) 0.0189(14) 0.0255(13) -0.0093(11) -0.0067(10) -0.0023(10)
C6 0.0172(12) 0.0183(13) 0.0264(13) -0.0089(11) -0.0069(10) -0.0012(10)
C7 0.0158(12) 0.0163(13) 0.0244(13) -0.0058(10) -0.0056(10) -0.0036(10)
C8 0.0169(12) 0.0197(14) 0.0254(13) -0.0087(11) -0.0069(10) -0.0050(10)
C9 0.0167(12) 0.0158(13) 0.0237(13) -0.0060(10) -0.0052(10) -0.0029(10)
C10 0.0168(12) 0.0229(14) 0.0279(14) -0.0089(11) -0.0045(10) -0.0069(10)
C11 0.0199(12) 0.0201(14) 0.0301(14) -0.0091(11) -0.0080(11) -0.0063(10)
C12 0.0175(12) 0.0190(13) 0.0263(13) -0.0080(11) -0.0085(10) -0.0032(10)
C13 0.0209(13) 0.0208(14) 0.0288(14) -0.0090(11) -0.0096(11) -0.0061(10)
C14 0.0219(13) 0.0216(14) 0.0252(13) -0.0095(11) -0.0075(11) -0.0048(10)
C15 0.0187(12) 0.0183(13) 0.0239(13) -0.0066(10) -0.0070(10) -0.0032(10)
C16 0.0168(12) 0.0189(13) 0.0233(13) -0.0073(10) -0.0064(10) -0.0036(10)
C17 0.0176(12) 0.0214(14) 0.0248(13) -0.0086(11) -0.0062(10) -0.0048(10)
C18 0.0213(13) 0.0216(14) 0.0247(13) -0.0096(11) -0.0061(10) -0.0039(10)
C19 0.0183(12) 0.0211(14) 0.0254(13) -0.0093(11) -0.0038(10) -0.0037(10)
C20 0.0174(12) 0.0183(14) 0.0261(13) -0.0076(11) -0.0039(10) -0.0053(10)
C21 0.0181(12) 0.0206(14) 0.0234(13) -0.0085(11) -0.0019(10) -0.0061(10)
C22 0.0190(12) 0.0219(14) 0.0250(13) -0.0086(11) -0.0032(10) -0.0054(10)
C23 0.0196(13) 0.0235(15) 0.0312(14) -0.0092(11) -0.0071(11) -0.0054(11)
C24 0.0171(12) 0.0240(15) 0.0401(16) -0.0117(12) -0.0102(11) -0.0053(11)
C25 0.0208(13) 0.0244(15) 0.0256(14) -0.0073(11) -0.0063(11) -0.0088(11)
C26 0.0238(14) 0.0314(16) 0.0341(15) -0.0161(13) -0.0083(12) -0.0065(12)
C27 0.0206(13) 0.0378(17) 0.0324(15) -0.0147(13) -0.0067(12) -0.0092(12)
C28 0.0170(13) 0.0305(16) 0.0345(15) -0.0158(12) -0.0076(11) -0.0038(11)
C29 0.0241(15) 0.068(2) 0.0360(17) -0.0204(16) -0.0101(13) -0.0110(15)
C30 0.0185(13) 0.0297(16) 0.0357(15) -0.0180(13) -0.0075(11) -0.0010(11)
C31 0.0406(18) 0.0267(18) 0.056(2) -0.0131(15) -0.0046(16) -0.0028(14)
C32 0.0180(12) 0.0299(16) 0.0279(14) -0.0133(12) -0.0039(11) -0.0051(11)
C33 0.0404(18) 0.0390(19) 0.0264(15) -0.0090(13) -0.0039(13) -0.0043(14)
C34 0.0156(12) 0.0240(15) 0.0293(14) -0.0115(11) -0.0031(10) -0.0059(10)
C35 0.0289(15) 0.0306(17) 0.0418(17) -0.0105(14) -0.0029(13) -0.0148(13)
C36 0.0241(13) 0.0272(15) 0.0256(14) -0.0104(11) -0.0045(11) -0.0081(11)
C37 0.0270(14) 0.0346(17) 0.0302(15) -0.0121(13) -0.0092(12) -0.0080(12)
C38 0.0260(14) 0.0289(16) 0.0279(14) -0.0123(12) -0.0012(11) -0.0109(12)
C39 0.0350(16) 0.0327(17) 0.0309(15) -0.0089(13) -0.0034(13) -0.0150(13)
C40 0.0250(14) 0.0208(15) 0.0381(16) -0.0089(12) -0.0101(12) -0.0045(11)
C41 0.0349(17) 0.0280(17) 0.0479(19) -0.0192(14) -0.0102(14) 0.0028(13)
C42 0.0253(14) 0.0212(15) 0.0518(19) -0.0109(13) -0.0188(13) -0.0033(11)
C43 0.048(2) 0.037(2) 0.057(2) -0.0103(16) -0.0279(17) -0.0114(15)
C44 0.053(2) 0.038(2) 0.152(5) -0.055(3) -0.055(3) 0.0053(18)
C45 0.065(3) 0.058(3) 0.138(5) -0.038(3) -0.045(3) -0.011(2)
C46 0.057(2) 0.0233(18) 0.092(3) -0.0134(18) -0.045(2) -0.0083(15)
C47 0.067(3) 0.038(2) 0.071(3) -0.0113(19) -0.034(2) -0.0203(18)
C48 0.0254(15) 0.0304(17) 0.0544(19) -0.0210(14) -0.0183(14) -0.0016(12)
C49 0.0235(14) 0.0256(16) 0.0502(18) -0.0128(14) -0.0163(13) -0.0039(12)
C51 0.055(2) 0.054(2) 0.056(2) -0.0138(19) -0.0186(19) -0.0131(19)
C52 0.0411(18) 0.048(2) 0.0425(19) -0.0100(16) -0.0098(15) -0.0201(16)
C53 0.0361(17) 0.049(2) 0.0421(18) -0.0146(16) -0.0087(14) -0.0197(15)
C58 0.157(7) 0.183(8) 0.184(8) -0.031(6) -0.056(6) -0.042(6)
C59 0.207(9) 0.193(8) 0.222(9) -0.029(7) -0.064(7) -0.070(7)
C60 0.315(12) 0.290(12) 0.291(12) -0.092(9) -0.088(9) -0.105(9)
O9 0.313(9) 0.230(8) 0.265(8) -0.089(7) 0.038(7) -0.086(7)

loop_
_atom_type_symbol
_atom_type_description
_atom_type_scat_dispersion_real
_atom_type_scat_dispersion_imag
_atom_type_scat_source
C C 0.0181 0.0091 'International Tables Vol C Tables 4.2.6.8 and 6.1.1.4'
H H 0.0000 0.0000 'International Tables Vol C Tables 4.2.6.8 and 6.1.1.4'
N N 0.0311 0.0180 'International Tables Vol C Tables 4.2.6.8 and 6.1.1.4'
O O 0.0492 0.0322 'International Tables Vol C Tables 4.2.6.8 and 6.1.1.4'

loop_
_geom_angle_atom_site_label_1
_geom_angle_atom_site_label_2
_geom_angle_atom_site_label_3
_geom_angle
_geom_angle_site_symmetry_1
_geom_angle_site_symmetry_3
C27 O3 H3A 109.5 . .
C48 O6 C44 116.3(2) . .
C49 O8 C46 116.9(2) . .
C58 C61 O9 110.6(7) . .
C58 C61 H61A 109.5 . .
O9 C61 H61A 109.5 . .
C58 C61 H61B 109.5 . .
O9 C61 H61B 109.5 . .
H61A C61 H61B 108.1 . .
C4 N1 C1 109.2(2) . .
C4 N1 H1 125.4 . .
C1 N1 H1 125.4 . .
C5 N2 C8 110.1(2) . .
C5 N2 H2 125.0 . .
C8 N2 H2 125.0 . .
C9 N3 C16 123.9(2) . .
C9 N3 H3B 118.0 . .
C16 N3 H3B 118.0 . .
C16 N4 C15 118.3(2) . .
C20 N5 C17 109.9(2) . .
C20 N5 H5 126(2) . .
C17 N5 H5 124(2) . .
C21 N6 C24 109.6(2) . .
C21 N6 H6 125.2 . .
C24 N6 H6 125.2 . .
N1 C1 C2 108.2(2) . .
N1 C1 C48 117.7(2) . .
C2 C1 C48 134.0(2) . .
C1 C2 C3 106.9(2) . .
C1 C2 C28 127.9(2) . .
C3 C2 C28 125.2(2) . .
C4 C3 C2 107.1(2) . .
C4 C3 C30 126.0(2) . .
C2 C3 C30 126.8(2) . .
N1 C4 C3 108.6(2) . .
N1 C4 C5 121.6(2) . .
C3 C4 C5 129.6(2) . .
N2 C5 C6 108.6(2) . .
N2 C5 C4 119.5(2) . .
C6 C5 C4 131.9(2) . .
C5 C6 C7 106.9(2) . .
C5 C6 C32 125.3(2) . .
C7 C6 C32 127.8(2) . .
C8 C7 C6 107.2(2) . .
C8 C7 C34 129.1(2) . .
C6 C7 C34 123.6(2) . .
N2 C8 C7 107.2(2) . .
N2 C8 C9 120.8(2) . .
C7 C8 C9 131.9(2) . .
N3 C9 C10 117.1(2) . .
N3 C9 C8 118.6(2) . .
C10 C9 C8 124.3(2) . .
C11 C10 C9 120.8(2) . .
C11 C10 H10 119.6 . .
C9 C10 H10 119.6 . .
C10 C11 C12 120.9(2) . .
C10 C11 H11 119.6 . .
C12 C11 H11 119.6 . .
C16 C12 C11 117.7(2) . .
C16 C12 C13 115.5(2) . .
C11 C12 C13 126.8(2) . .
C14 C13 C12 119.9(2) . .
C14 C13 H13 120.0 . .
C12 C13 H13 120.0 . .
C13 C14 C15 119.7(2) . .
C13 C14 H14 120.1 . .
C15 C14 H14 120.1 . .
N4 C15 C14 120.9(2) . .
N4 C15 C17 113.8(2) . .
C14 C15 C17 125.2(2) . .
N4 C16 N3 114.8(2) . .
N4 C16 C12 125.6(2) . .
N3 C16 C12 119.6(2) . .
N5 C17 C18 107.5(2) . .
N5 C17 C15 117.3(2) . .
C18 C17 C15 135.0(2) . .
C17 C18 C19 107.0(2) . .
C17 C18 C36 127.6(2) . .
C19 C18 C36 125.3(2) . .
C20 C19 C18 107.2(2) . .
C20 C19 C38 125.4(2) . .
C18 C19 C38 127.4(2) . .
N5 C20 C19 108.4(2) . .
N5 C20 C21 120.1(2) . .
C19 C20 C21 131.5(2) . .
N6 C21 C22 108.0(2) . .
N6 C21 C20 122.8(2) . .
C22 C21 C20 129.0(2) . .
C21 C22 C23 107.8(2) . .
C21 C22 C40 125.2(2) . .
C23 C22 C40 126.9(2) . .
C24 C23 C22 106.6(2) . .
C24 C23 C42 127.3(2) . .
C22 C23 C42 126.1(3) . .
N6 C24 C23 108.1(2) . .
N6 C24 C49 119.0(2) . .
C23 C24 C49 132.9(2) . .
O1 C25 O2 125.7(2) . .
O1 C25 C26 117.8(2) . .
O2 C25 C26 116.5(2) . .
C27 C26 C25 114.6(2) . .
C27 C26 H26A 108.6 . .
C25 C26 H26A 108.6 . .
C27 C26 H26B 108.6 . .
C25 C26 H26B 108.6 . .
H26A C26 H26B 107.6 . .
O4 C27 O3 120.8(3) . .
O4 C27 C26 122.4(3) . .
O3 C27 C26 116.8(2) . .
C2 C28 C29 112.5(2) . .
C2 C28 H28A 109.1 . .
C29 C28 H28A 109.1 . .
C2 C28 H28B 109.1 . .
C29 C28 H28B 109.1 . .
H28A C28 H28B 107.8 . .
C28 C29 H29A 109.5 . .
C28 C29 H29B 109.5 . .
H29A C29 H29B 109.5 . .
C28 C29 H29C 109.5 . .
H29A C29 H29C 109.5 . .
H29B C29 H29C 109.5 . .
C3 C30 C31 112.9(2) . .
C3 C30 H30A 109.0 . .
C31 C30 H30A 109.0 . .
C3 C30 H30B 109.0 . .
C31 C30 H30B 109.0 . .
H30A C30 H30B 107.8 . .
C30 C31 H31A 109.5 . .
C30 C31 H31B 109.5 . .
H31A C31 H31B 109.5 . .
C30 C31 H31C 109.5 . .
H31A C31 H31C 109.5 . .
H31B C31 H31C 109.5 . .
C6 C32 C33 112.5(2) . .
C6 C32 H32A 109.1 . .
C33 C32 H32A 109.1 . .
C6 C32 H32B 109.1 . .
C33 C32 H32B 109.1 . .
H32A C32 H32B 107.8 . .
C32 C33 H33A 109.5 . .
C32 C33 H33B 109.5 . .
H33A C33 H33B 109.5 . .
C32 C33 H33C 109.5 . .
H33A C33 H33C 109.5 . .
H33B C33 H33C 109.5 . .
C7 C34 C35 114.3(2) . .
C7 C34 H34A 108.7 . .
C35 C34 H34A 108.7 . .
C7 C34 H34B 108.7 . .
C35 C34 H34B 108.7 . .
H34A C34 H34B 107.6 . .
C34 C35 H35A 109.5 . .
C34 C35 H35B 109.5 . .
H35A C35 H35B 109.5 . .
C34 C35 H35C 109.5 . .
H35A C35 H35C 109.5 . .
H35B C35 H35C 109.5 . .
C18 C36 C37 113.0(2) . .
C18 C36 H36A 109.0 . .
C37 C36 H36A 109.0 . .
C18 C36 H36B 109.0 . .
C37 C36 H36B 109.0 . .
H36A C36 H36B 107.8 . .
C36 C37 H37A 109.5 . .
C36 C37 H37B 109.5 . .
H37A C37 H37B 109.5 . .
C36 C37 H37C 109.5 . .
H37A C37 H37C 109.5 . .
H37B C37 H37C 109.5 . .
C19 C38 C39 113.6(2) . .
C19 C38 H38A 108.8 . .
C39 C38 H38A 108.8 . .
C19 C38 H38B 108.8 . .
C39 C38 H38B 108.8 . .
H38A C38 H38B 107.7 . .
C38 C39 H39A 109.5 . .
C38 C39 H39B 109.5 . .
H39A C39 H39B 109.5 . .
C38 C39 H39C 109.5 . .
H39A C39 H39C 109.5 . .
H39B C39 H39C 109.5 . .
C22 C40 C41 112.1(2) . .
C22 C40 H40A 109.2 . .
C41 C40 H40A 109.2 . .
C22 C40 H40B 109.2 . .
C41 C40 H40B 109.2 . .
H40A C40 H40B 107.9 . .
C40 C41 H41A 109.5 . .
C40 C41 H41B 109.5 . .
H41A C41 H41B 109.5 . .
C40 C41 H41C 109.5 . .
H41A C41 H41C 109.5 . .
H41B C41 H41C 109.5 . .
C43 C42 C23 114.3(3) . .
C43 C42 H42A 108.7 . .
C23 C42 H42A 108.7 . .
C43 C42 H42B 108.7 . .
C23 C42 H42B 108.7 . .
H42A C42 H42B 107.6 . .
C42 C43 H43A 109.5 . .
C42 C43 H43B 109.5 . .
H43A C43 H43B 109.5 . .
C42 C43 H43C 109.5 . .
H43A C43 H43C 109.5 . .
H43B C43 H43C 109.5 . .
C45 C44 O6 107.0(3) . .
C45 C44 H44A 110.3 . .
O6 C44 H44A 110.3 . .
C45 C44 H44B 110.3 . .
O6 C44 H44B 110.3 . .
H44A C44 H44B 108.6 . .
C44 C45 H45A 109.5 . .
C44 C45 H45B 109.5 . .
H45A C45 H45B 109.5 . .
C44 C45 H45C 109.5 . .
H45A C45 H45C 109.5 . .
H45B C45 H45C 109.5 . .
O8 C46 C47 107.8(3) . .
O8 C46 H46A 110.1 . .
C47 C46 H46A 110.1 . .
O8 C46 H46B 110.1 . .
C47 C46 H46B 110.1 . .
H46A C46 H46B 108.5 . .
C46 C47 H47A 109.5 . .
C46 C47 H47B 109.5 . .
H47A C47 H47B 109.5 . .
C46 C47 H47C 109.5 . .
H47A C47 H47C 109.5 . .
H47B C47 H47C 109.5 . .
O5 C48 O6 122.8(3) . .
O5 C48 C1 124.3(3) . .
O6 C48 C1 112.8(2) . .
O7 C49 O8 122.5(3) . .
O7 C49 C24 124.7(3) . .
O8 C49 C24 112.8(2) . .
C52 C51 H51A 109.5 . .
C52 C51 H51B 109.5 . .
H51A C51 H51B 109.5 . .
C52 C51 H51C 109.5 . .
H51A C51 H51C 109.5 . .
H51B C51 H51C 109.5 . .
C53 C52 C51 113.4(3) . .
C53 C52 H52A 108.9 . .
C51 C52 H52A 108.9 . .
C53 C52 H52B 108.9 . .
C51 C52 H52B 108.9 . .
H52A C52 H52B 107.7 . .
C52 C53 C53 114.1(4) . 2_767
C52 C53 H53A 108.7 . .
C53 C53 H53A 108.7 2_767 .
C52 C53 H53B 108.7 . .
C53 C53 H53B 108.7 2_767 .
H53A C53 H53B 107.6 . .
C61 C58 C59 104.0(5) . .
C61 C58 H58A 110.9 . .
C59 C58 H58A 110.9 . .
C61 C58 H58B 110.9 . .
C59 C58 H58B 110.9 . .
H58A C58 H58B 109.0 . .
C60 C59 C58 104.1(5) . .
C60 C59 H59A 110.9 . .
C58 C59 H59A 110.9 . .
C60 C59 H59B 110.9 . .
C58 C59 H59B 110.9 . .
H59A C59 H59B 109.0 . .
O9 C60 C59 112.4(6) . .
O9 C60 H60A 109.1 . .
C59 C60 H60A 109.1 . .
O9 C60 H60B 109.1 . .
C59 C60 H60B 109.1 . .
H60A C60 H60B 107.8 . .
C60 O9 C61 100.0(5) . .

loop_
_geom_bond_atom_site_label_1
_geom_bond_atom_site_label_2
_geom_bond_distance
_geom_bond_site_symmetry_2
O1 C25 1.254(3) .
O2 C25 1.257(3) .
O3 C27 1.321(3) .
O3 H3A 0.8400 .
O4 C27 1.210(4) .
O5 C48 1.219(4) .
O6 C48 1.343(3) .
O6 C44 1.455(4) .
O7 C49 1.220(4) .
O8 C49 1.344(3) .
O8 C46 1.454(4) .
C61 C58 1.455(8) .
C61 O9 1.469(8) .
C61 H61A 0.9900 .
C61 H61B 0.9900 .
N1 C4 1.351(3) .
N1 C1 1.380(3) .
N1 H1 0.8800 .
N2 C5 1.355(3) .
N2 C8 1.376(3) .
N2 H2 0.8800 .
N3 C9 1.355(3) .
N3 C16 1.371(3) .
N3 H3B 0.8800 .
N4 C16 1.332(3) .
N4 C15 1.344(3) .
N5 C20 1.357(3) .
N5 C17 1.380(3) .
N5 H5 0.90(3) .
N6 C21 1.359(3) .
N6 C24 1.376(3) .
N6 H6 0.8800 .
C1 C2 1.393(4) .
C1 C48 1.444(4) .
C2 C3 1.411(4) .
C2 C28 1.508(3) .
C3 C4 1.398(4) .
C3 C30 1.496(4) .
C4 C5 1.461(3) .
C5 C6 1.401(4) .
C6 C7 1.414(4) .
C6 C32 1.502(4) .
C7 C8 1.412(4) .
C7 C34 1.504(3) .
C8 C9 1.438(3) .
C9 C10 1.417(3) .
C10 C11 1.372(4) .
C10 H10 0.9500 .
C11 C12 1.410(4) .
C11 H11 0.9500 .
C12 C16 1.404(3) .
C12 C13 1.418(4) .
C13 C14 1.374(4) .
C13 H13 0.9500 .
C14 C15 1.424(4) .
C14 H14 0.9500 .
C15 C17 1.451(4) .
C17 C18 1.400(4) .
C18 C19 1.419(4) .
C18 C36 1.506(4) .
C19 C20 1.394(4) .
C19 C38 1.505(4) .
C20 C21 1.473(4) .
C21 C22 1.390(4) .
C22 C23 1.413(4) .
C22 C40 1.497(4) .
C23 C24 1.394(4) .
C23 C42 1.510(4) .
C24 C49 1.442(4) .
C25 C26 1.523(4) .
C26 C27 1.512(4) .
C26 H26A 0.9900 .
C26 H26B 0.9900 .
C28 C29 1.516(4) .
C28 H28A 0.9900 .
C28 H28B 0.9900 .
C29 H29A 0.9800 .
C29 H29B 0.9800 .
C29 H29C 0.9800 .
C30 C31 1.519(5) .
C30 H30A 0.9900 .
C30 H30B 0.9900 .
C31 H31A 0.9800 .
C31 H31B 0.9800 .
C31 H31C 0.9800 .
C32 C33 1.519(4) .
C32 H32A 0.9900 .
C32 H32B 0.9900 .
C33 H33A 0.9800 .
C33 H33B 0.9800 .
C33 H33C 0.9800 .
C34 C35 1.522(4) .
C34 H34A 0.9900 .
C34 H34B 0.9900 .
C35 H35A 0.9800 .
C35 H35B 0.9800 .
C35 H35C 0.9800 .
C36 C37 1.526(4) .
C36 H36A 0.9900 .
C36 H36B 0.9900 .
C37 H37A 0.9800 .
C37 H37B 0.9800 .
C37 H37C 0.9800 .
C38 C39 1.520(4) .
C38 H38A 0.9900 .
C38 H38B 0.9900 .
C39 H39A 0.9800 .
C39 H39B 0.9800 .
C39 H39C 0.9800 .
C40 C41 1.528(4) .
C40 H40A 0.9900 .
C40 H40B 0.9900 .
C41 H41A 0.9800 .
C41 H41B 0.9800 .
C41 H41C 0.9800 .
C42 C43 1.507(5) .
C42 H42A 0.9900 .
C42 H42B 0.9900 .
C43 H43A 0.9800 .
C43 H43B 0.9800 .
C43 H43C 0.9800 .
C44 C45 1.444(5) .
C44 H44A 0.9900 .
C44 H44B 0.9900 .
C45 H45A 0.9800 .
C45 H45B 0.9800 .
C45 H45C 0.9800 .
C46 C47 1.484(5) .
C46 H46A 0.9900 .
C46 H46B 0.9900 .
C47 H47A 0.9800 .
C47 H47B 0.9800 .
C47 H47C 0.9800 .
C51 C52 1.513(5) .
C51 H51A 0.9800 .
C51 H51B 0.9800 .
C51 H51C 0.9800 .
C52 C53 1.513(5) .
C52 H52A 0.9900 .
C52 H52B 0.9900 .
C53 C53 1.520(7) 2_767
C53 H53A 0.9900 .
C53 H53B 0.9900 .
C58 C59 1.506(8) .
C58 H58A 0.9900 .
C58 H58B 0.9900 .
C59 C60 1.475(8) .
C59 H59A 0.9900 .
C59 H59B 0.9900 .
C60 O9 1.464(8) .
C60 H60A 0.9900 .
C60 H60B 0.9900 .

loop_
_geom_hbond_atom_site_label_D
_geom_hbond_atom_site_label_H
_geom_hbond_atom_site_label_A
_geom_hbond_distance_DH
_geom_hbond_distance_HA
_geom_hbond_distance_DA
_geom_hbond_angle_DHA
_geom_hbond_site_symmetry_A
_geom_hbond_publ_flag
C26 H26B O9 0.99 2.39 3.205(11) 139.7 2_666 yes
N6 H6 O5 0.88 2.02 2.882(3) 168.0 2_666 yes
N5 H5 O2 0.90(3) 1.96(3) 2.822(3) 159(3) . yes
N3 H3B O1 0.88 1.87 2.747(3) 178.0 . yes
N2 H2 O1 0.88 1.88 2.711(3) 157.0 . yes
N1 H1 O7 0.88 1.98 2.815(3) 157.1 2_666 yes
O3 H3A O2 0.84 1.77 2.517(3) 146.4 . yes
